data_1553567
loop_
_publ_author_name
'Zhu, Chao-Qun'
'Deng, Zhuo-Fei'
'Zhang, Yahong'
'Wang, You-Qing'

_publ_section_title
;
 Synthesis of 4-substituted 3-(2-hydroxyphenyl)-quinolines through an
 unexpected iron(iii) chloride promoted reaction of cyclic imine
 dibenzo[b,f][1,4]oxazepines with alkynes
;
_journal_issue 2
_journal_name_full 'Organic Chemistry Frontiers'
_journal_page_first 196
_journal_paper_doi 10.1039/C6QO00545D
_journal_volume 4
_journal_year 2017
_chemical_formula_sum 'C22 H16 Cl N O2'
_chemical_formula_weight 361.81
_space_group_IT_number 14
_space_group_name_Hall '-P 2yn'
_space_group_name_H-M_alt 'P 1 21/n 1'
_symmetry_cell_setting monoclinic
_symmetry_space_group_name_H-M 'P 1 21/n 1'
_atom_sites_solution_hydrogens geom
_atom_sites_solution_primary direct
_atom_sites_solution_secondary difmap
_audit_creation_method SHELXL-97
_audit_update_record
;
2016-05-26 deposited with the CCDC.
2016-11-07 downloaded from the CCDC.
;
_cell_angle_alpha 90.00
_cell_angle_beta 110.536(6)
_cell_angle_gamma 90.00
_cell_formula_units_Z 4
_cell_length_a 11.366(4)
_cell_length_b 11.305(4)
_cell_length_c 14.788(6)
_cell_measurement_reflns_used 3621
_cell_measurement_temperature 296(2)
_cell_measurement_theta_max 26.79
_cell_measurement_theta_min 2.33
_cell_volume 1779.4(11)
_computing_cell_refinement 'Bruker SMART'
_computing_data_collection 'Bruker SMART'
_computing_data_reduction 'Bruker SAINT'
_computing_molecular_graphics 'Bruker SHELXTL'
_computing_publication_material 'Bruker SHELXTL'
_computing_structure_refinement 'Bruker SHELXTL'
_computing_structure_solution 'Bruker SHELXTL'
_diffrn_ambient_temperature 296(2)
_diffrn_measured_fraction_theta_full 0.998
_diffrn_measured_fraction_theta_max 0.998
_diffrn_measurement_device_type 'CCD area detector'
_diffrn_measurement_method 'phi and omega scans'
_diffrn_radiation_monochromator graphite
_diffrn_radiation_source 'fine-focus sealed tube'
_diffrn_radiation_type MoK\a
_diffrn_radiation_wavelength 0.71073
_diffrn_reflns_av_R_equivalents 0.0222
_diffrn_reflns_av_sigmaI/netI 0.0256
_diffrn_reflns_limit_h_max 13
_diffrn_reflns_limit_h_min -11
_diffrn_reflns_limit_k_max 13
_diffrn_reflns_limit_k_min -13
_diffrn_reflns_limit_l_max 17
_diffrn_reflns_limit_l_min -16
_diffrn_reflns_number 8874
_diffrn_reflns_theta_full 25.00
_diffrn_reflns_theta_max 25.00
_diffrn_reflns_theta_min 1.96
_exptl_absorpt_coefficient_mu 0.231
_exptl_absorpt_correction_T_max 0.9553
_exptl_absorpt_correction_T_min 0.8741
_exptl_absorpt_correction_type multi-scan
_exptl_absorpt_process_details SADABS
_exptl_crystal_colour colorless
_exptl_crystal_density_diffrn 1.351
_exptl_crystal_density_method 'not measured'
_exptl_crystal_description block
_exptl_crystal_F_000 752
_exptl_crystal_size_max 0.60
_exptl_crystal_size_mid 0.49
_exptl_crystal_size_min 0.20
_refine_diff_density_max 0.182
_refine_diff_density_min -0.292
_refine_diff_density_rms 0.035
_refine_ls_extinction_method none
_refine_ls_goodness_of_fit_ref 0.973
_refine_ls_hydrogen_treatment mixed
_refine_ls_matrix_type full
_refine_ls_number_parameters 236
_refine_ls_number_reflns 3130
_refine_ls_number_restraints 0
_refine_ls_restrained_S_all 0.973
_refine_ls_R_factor_all 0.0485
_refine_ls_R_factor_gt 0.0359
_refine_ls_shift/su_max 0.000
_refine_ls_shift/su_mean 0.000
_refine_ls_structure_factor_coef Fsqd
_refine_ls_weighting_details 'calc w=1/[\s^2^(Fo^2^)+(0.0808P)^2^+0.1750P] where P=(Fo^2^+2Fc^2^)/3'
_refine_ls_weighting_scheme calc
_refine_ls_wR_factor_gt 0.1100
_refine_ls_wR_factor_ref 0.1195
_reflns_number_gt 2489
_reflns_number_total 3130
_reflns_threshold_expression >2sigma(I)
_cod_data_source_file c6qo00545d2.cif
_cod_data_source_block 2
_cod_depositor_comments
;
The following automatic conversions were performed:

data item '_exptl_absorpt_correction_type' value 'Multi-scan' was
changed to 'multi-scan' in accordance with the
/home/saulius/struct/COD-crude-data/automatic-downloads/DataCite-retrospective/RSC/depositions/lib/dictionaries/cif_core.dic
dictionary named 'cif_core.dic' version 2.4.2 last updated on
2011-04-26.

data item '_symmetry_cell_setting' value 'Monoclinic' was changed to
'monoclinic' in accordance with the
/home/saulius/struct/COD-crude-data/automatic-downloads/DataCite-retrospective/RSC/depositions/lib/dictionaries/cif_core.dic
dictionary named 'cif_core.dic' version 2.4.2 last updated on
2011-04-26.

Automatic conversion script
Id: cif_fix_values 6909 2019-04-08 15:41:33Z antanas 
;
_cod_original_sg_symbol_H-M 'P2(1)/n  '
_cod_database_code 1553567

loop_
_symmetry_equiv_pos_as_xyz
'x, y, z'
'-x+1/2, y+1/2, -z+1/2'
'-x, -y, -z'
'x-1/2, -y-1/2, z-1/2'

loop_
_atom_site_label
_atom_site_type_symbol
_atom_site_fract_x
_atom_site_fract_y
_atom_site_fract_z
_atom_site_U_iso_or_equiv
_atom_site_adp_type
_atom_site_occupancy
_atom_site_symmetry_multiplicity
_atom_site_calc_flag
_atom_site_refinement_flags
Cl Cl 0.35125(5) 0.52820(5) -0.00275(5) 0.0823(2) Uani 1 1 d .
N1 N -0.11578(12) 0.60727(12) -0.14405(10) 0.0470(3) Uani 1 1 d .
C1 C 0.21577(16) 0.59508(16) 0.00091(14) 0.0533(4) Uani 1 1 d .
C2 C 0.22541(16) 0.67506(18) 0.07486(14) 0.0584(5) Uani 1 1 d .
H2B H 0.3029 0.6899 0.1225 0.070 Uiso 1 1 calc R
C3 C 0.10406(16) 0.57018(14) -0.06893(13) 0.0492(4) Uani 1 1 d .
H3A H 0.0996 0.5145 -0.1163 0.059 Uiso 1 1 calc R
C4 C 0.12013(15) 0.73136(16) 0.07674(12) 0.0510(4) Uani 1 1 d .
H4A H 0.1265 0.7839 0.1266 0.061 Uiso 1 1 calc R
C5 C -0.00567(14) 0.62933(13) -0.06925(11) 0.0404(4) Uani 1 1 d .
C6 C 0.00145(14) 0.71145(13) 0.00433(11) 0.0390(3) Uani 1 1 d .
C9 C -0.21481(15) 0.66804(14) -0.14583(11) 0.0453(4) Uani 1 1 d .
H9A H -0.2895 0.6534 -0.1966 0.054 Uiso 1 1 calc R
C10 C -0.21787(14) 0.75359(13) -0.07748(10) 0.0380(3) Uani 1 1 d .
C12 C -0.33811(13) 0.81733(13) -0.09198(10) 0.0395(4) Uani 1 1 d .
C13 C -0.37442(15) 0.90960(14) -0.15807(11) 0.0437(4) Uani 1 1 d .
C14 C -0.41574(16) 0.78657(15) -0.04186(12) 0.0507(4) Uani 1 1 d .
H14A H -0.3923 0.7249 0.0025 0.061 Uiso 1 1 calc R
C15 C -0.48564(16) 0.97049(16) -0.17047(13) 0.0542(4) Uani 1 1 d .
H15A H -0.5088 1.0339 -0.2131 0.065 Uiso 1 1 calc R
C16 C -0.52697(18) 0.84510(17) -0.05596(15) 0.0622(5) Uani 1 1 d .
H16A H -0.5786 0.8222 -0.0222 0.075 Uiso 1 1 calc R
C17 C -0.10933(14) 0.77454(13) 0.00000(10) 0.0372(3) Uani 1 1 d .
C18 C -0.10508(13) 0.86292(13) 0.07548(10) 0.0384(3) Uani 1 1 d .
C19 C -0.08611(17) 0.82979(15) 0.16979(12) 0.0510(4) Uani 1 1 d .
H19A H -0.0751 0.7502 0.1866 0.061 Uiso 1 1 calc R
C20 C -0.12083(15) 0.98217(14) 0.05316(11) 0.0416(4) Uani 1 1 d .
H20A H -0.1346 1.0064 -0.0098 0.050 Uiso 1 1 calc R
C21 C -0.08323(18) 0.91202(16) 0.23913(12) 0.0550(5) Uani 1 1 d .
H21A H -0.0709 0.8877 0.3019 0.066 Uiso 1 1 calc R
C22 C -0.09871(16) 1.03078(15) 0.21549(11) 0.0474(4) Uani 1 1 d .
C23 C -0.11662(16) 1.06611(14) 0.12225(12) 0.0458(4) Uani 1 1 d .
H23A H -0.1258 1.1459 0.1060 0.055 Uiso 1 1 calc R
C24 C -0.1163(3) 1.2265(2) 0.26709(17) 0.0901(8) Uani 1 1 d .
H24A H -0.1120 1.2688 0.3245 0.135 Uiso 1 1 calc R
H24B H -0.1977 1.2376 0.2185 0.135 Uiso 1 1 calc R
H24C H -0.0529 1.2558 0.2438 0.135 Uiso 1 1 calc R
C25 C -0.56104(17) 0.93730(17) -0.12004(14) 0.0593(5) Uani 1 1 d .
H25A H -0.6357 0.9776 -0.1294 0.071 Uiso 1 1 calc R
O1 O -0.09629(15) 1.10578(12) 0.28831(9) 0.0727(4) Uani 1 1 d .
O2 O -0.29716(13) 0.93864(13) -0.20661(10) 0.0671(4) Uani 1 1 d .
H2 H -0.3296(11) 0.997(2) -0.2457(13) 0.101 Uiso 1 1 calc R

loop_
_atom_site_aniso_label
_atom_site_aniso_U_11
_atom_site_aniso_U_22
_atom_site_aniso_U_33
_atom_site_aniso_U_23
_atom_site_aniso_U_13
_atom_site_aniso_U_12
Cl 0.0516(3) 0.0786(4) 0.1217(5) 0.0089(3) 0.0366(3) 0.0241(2)
N1 0.0455(8) 0.0473(8) 0.0472(8) -0.0076(6) 0.0150(6) 0.0022(6)
C1 0.0429(9) 0.0516(10) 0.0674(11) 0.0147(9) 0.0218(9) 0.0133(7)
C2 0.0388(9) 0.0709(12) 0.0572(11) 0.0050(9) 0.0063(8) 0.0087(8)
C3 0.0532(10) 0.0432(9) 0.0559(10) 0.0049(8) 0.0251(8) 0.0091(8)
C4 0.0442(9) 0.0566(10) 0.0466(9) -0.0011(8) 0.0089(7) 0.0048(8)
C5 0.0433(8) 0.0377(8) 0.0417(8) 0.0046(7) 0.0167(7) 0.0043(6)
C6 0.0391(8) 0.0387(8) 0.0374(8) 0.0054(6) 0.0112(6) 0.0038(6)
C9 0.0402(8) 0.0504(9) 0.0393(8) -0.0051(7) 0.0064(7) 0.0033(7)
C10 0.0380(8) 0.0390(8) 0.0359(8) 0.0035(6) 0.0117(6) 0.0046(6)
C12 0.0359(8) 0.0407(8) 0.0370(8) -0.0046(6) 0.0068(6) 0.0023(6)
C13 0.0398(8) 0.0462(9) 0.0420(9) 0.0028(7) 0.0104(7) 0.0051(7)
C14 0.0549(10) 0.0483(9) 0.0518(10) 0.0044(8) 0.0223(8) 0.0051(8)
C15 0.0486(10) 0.0535(10) 0.0547(10) 0.0064(8) 0.0107(8) 0.0147(8)
C16 0.0541(10) 0.0654(12) 0.0772(13) -0.0010(10) 0.0357(10) 0.0032(9)
C17 0.0399(8) 0.0360(8) 0.0351(8) 0.0036(6) 0.0123(6) 0.0022(6)
C18 0.0338(7) 0.0427(8) 0.0367(8) 0.0000(6) 0.0096(6) 0.0028(6)
C19 0.0639(11) 0.0432(9) 0.0426(9) 0.0063(7) 0.0146(8) 0.0098(8)
C20 0.0456(9) 0.0438(8) 0.0365(8) 0.0021(6) 0.0157(7) -0.0005(7)
C21 0.0735(12) 0.0553(10) 0.0340(8) 0.0045(7) 0.0162(8) 0.0061(9)
C22 0.0523(10) 0.0503(10) 0.0388(9) -0.0066(7) 0.0151(7) -0.0008(7)
C23 0.0527(10) 0.0395(8) 0.0473(9) 0.0007(7) 0.0201(8) -0.0010(7)
C24 0.150(2) 0.0549(13) 0.0717(15) -0.0195(11) 0.0472(15) -0.0033(13)
C25 0.0407(9) 0.0654(11) 0.0694(12) -0.0050(10) 0.0163(8) 0.0126(8)
O1 0.1142(12) 0.0588(8) 0.0472(7) -0.0111(6) 0.0311(7) 0.0040(8)
O2 0.0599(8) 0.0767(9) 0.0722(9) 0.0346(7) 0.0325(7) 0.0226(7)

loop_
_atom_type_symbol
_atom_type_description
_atom_type_scat_dispersion_real
_atom_type_scat_dispersion_imag
_atom_type_scat_source
C C 0.0033 0.0016 'International Tables Vol C Tables 4.2.6.8 and 6.1.1.4'
H H 0.0000 0.0000 'International Tables Vol C Tables 4.2.6.8 and 6.1.1.4'
N N 0.0061 0.0033 'International Tables Vol C Tables 4.2.6.8 and 6.1.1.4'
O O 0.0106 0.0060 'International Tables Vol C Tables 4.2.6.8 and 6.1.1.4'
Cl Cl 0.1484 0.1585 'International Tables Vol C Tables 4.2.6.8 and 6.1.1.4'

loop_
_geom_angle_atom_site_label_1
_geom_angle_atom_site_label_2
_geom_angle_atom_site_label_3
_geom_angle
C9 N1 C5 117.06(13)
C3 C1 C2 121.83(15)
C3 C1 Cl 119.37(15)
C2 C1 Cl 118.78(14)
C4 C2 C1 119.38(16)
C4 C2 H2B 120.3
C1 C2 H2B 120.3
C1 C3 C5 119.58(16)
C1 C3 H3A 120.2
C5 C3 H3A 120.2
C2 C4 C6 121.35(17)
C2 C4 H4A 119.3
C6 C4 H4A 119.3
N1 C5 C6 122.08(13)
N1 C5 C3 118.10(14)
C6 C5 C3 119.79(14)
C5 C6 C4 118.02(14)
C5 C6 C17 118.86(14)
C4 C6 C17 123.05(14)
N1 C9 C10 125.64(14)
N1 C9 H9A 117.2
C10 C9 H9A 117.2
C17 C10 C9 118.33(14)
C17 C10 C12 122.96(13)
C9 C10 C12 118.71(13)
C14 C12 C13 118.58(14)
C14 C12 C10 121.76(14)
C13 C12 C10 119.65(13)
O2 C13 C12 117.82(14)
O2 C13 C15 122.47(15)
C12 C13 C15 119.69(15)
C16 C14 C12 121.56(16)
C16 C14 H14A 119.2
C12 C14 H14A 119.2
C25 C15 C13 120.29(16)
C25 C15 H15A 119.9
C13 C15 H15A 119.9
C25 C16 C14 119.49(17)
C25 C16 H16A 120.3
C14 C16 H16A 120.3
C10 C17 C6 117.98(14)
C10 C17 C18 121.58(13)
C6 C17 C18 120.40(13)
C20 C18 C19 117.67(14)
C20 C18 C17 120.55(13)
C19 C18 C17 121.78(14)
C21 C19 C18 121.47(16)
C21 C19 H19A 119.3
C18 C19 H19A 119.3
C18 C20 C23 121.60(14)
C18 C20 H20A 119.2
C23 C20 H20A 119.2
C19 C21 C22 119.99(15)
C19 C21 H21A 120.0
C22 C21 H21A 120.0
O1 C22 C23 124.34(16)
O1 C22 C21 116.01(15)
C23 C22 C21 119.64(15)
C20 C23 C22 119.62(15)
C20 C23 H23A 120.2
C22 C23 H23A 120.2
O1 C24 H24A 109.5
O1 C24 H24B 109.5
H24A C24 H24B 109.5
O1 C24 H24C 109.5
H24A C24 H24C 109.5
H24B C24 H24C 109.5
C16 C25 C15 120.37(16)
C16 C25 H25A 119.8
C15 C25 H25A 119.8
C22 O1 C24 118.17(15)
C13 O2 H2 109.5

loop_
_geom_bond_atom_site_label_1
_geom_bond_atom_site_label_2
_geom_bond_distance
Cl C1 1.7332(17)
N1 C9 1.311(2)
N1 C5 1.371(2)
C1 C3 1.356(3)
C1 C2 1.393(3)
C2 C4 1.364(2)
C2 H2B 0.9300
C3 C5 1.414(2)
C3 H3A 0.9300
C4 C6 1.415(2)
C4 H4A 0.9300
C5 C6 1.411(2)
C6 C17 1.429(2)
C9 C10 1.408(2)
C9 H9A 0.9300
C10 C17 1.378(2)
C10 C12 1.492(2)
C12 C14 1.381(2)
C12 C13 1.389(2)
C13 O2 1.355(2)
C13 C15 1.394(2)
C14 C16 1.376(2)
C14 H14A 0.9300
C15 C25 1.371(3)
C15 H15A 0.9300
C16 C25 1.370(3)
C16 H16A 0.9300
C17 C18 1.486(2)
C18 C20 1.385(2)
C18 C19 1.386(2)
C19 C21 1.376(2)
C19 H19A 0.9300
C20 C23 1.383(2)
C20 H20A 0.9300
C21 C22 1.383(3)
C21 H21A 0.9300
C22 O1 1.363(2)
C22 C23 1.380(2)
C23 H23A 0.9300
C24 O1 1.401(3)
C24 H24A 0.9600
C24 H24B 0.9600
C24 H24C 0.9600
C25 H25A 0.9300
O2 H2 0.8729
